data_4074693
loop_
_publ_author_name
'Ara, Irene'
'Chaouche, Naima'
'Forni\'es, Juan'
'Fortu\~no, Consuelo'
'Kribii, Abdelaziz'
'Tsipis, Athanassios C.'

_publ_section_title
;
 Formation of PPh2C6F5through Phosphido Platinum and/or Palladium(III)
 Intermediates
;
_journal_coden_ASTM ORGND7
_journal_issue 5
_journal_name_full Organometallics
_journal_page_first 1084
_journal_page_last 1091
_journal_paper_doi 10.1021/om0508029
_journal_volume 25
_journal_year 2006
_chemical_formula_sum 'C38 H22 Cl6 F10 I2 P2 Pt2'
_chemical_formula_weight 1587.18
_space_group_IT_number 2
_symmetry_cell_setting triclinic
_symmetry_space_group_name_Hall '-P 1'
_symmetry_space_group_name_H-M 'P -1'
_atom_sites_solution_hydrogens geom
_atom_sites_solution_primary direct
_atom_sites_solution_secondary difmap
_audit_creation_method SHELXL-97
_cell_angle_alpha 85.143(2)
_cell_angle_beta 80.584(2)
_cell_angle_gamma 74.207(2)
_cell_formula_units_Z 2
_cell_length_a 9.2917(12)
_cell_length_b 14.3188(18)
_cell_length_c 17.576(2)
_cell_measurement_reflns_used 924
_cell_measurement_temperature 100(2)
_cell_measurement_theta_max 23.24
_cell_measurement_theta_min 2.73
_cell_volume 2217.8(5)
_computing_cell_refinement 'SAINT+ v. 6.02 (Bruker AXS, 1999)'
_computing_data_collection 'SMART v.5.611 (Bruker AXS, 2000)'
_computing_data_reduction 'SAINT+ v. 6.02 (Bruker AXS, 1999)'
_computing_molecular_graphics 'XP, SHELLXTL 5.05/VMS'
_computing_publication_material CIFTAB
_computing_structure_refinement 'SHELXL-97 (Sheldrick, 1997)'
_computing_structure_solution 'SHELXS-97 (Sheldrick, 1990)'
_diffrn_ambient_temperature 100(2)
_diffrn_detector_area_resol_mean 8.26
_diffrn_measured_fraction_theta_full 0.00
_diffrn_measured_fraction_theta_max 0.996
_diffrn_measurement_device_type 'Bruker SMART APEX CCD system'
_diffrn_measurement_method 'omega rotations'
_diffrn_radiation_monochromator graphite
_diffrn_radiation_source 'fine-focus sealed tube'
_diffrn_radiation_type MoK\a
_diffrn_radiation_wavelength 0.71073
_diffrn_reflns_av_R_equivalents 0.0196
_diffrn_reflns_av_sigmaI/netI 0.0319
_diffrn_reflns_limit_h_max 10
_diffrn_reflns_limit_h_min -10
_diffrn_reflns_limit_k_max 15
_diffrn_reflns_limit_k_min -15
_diffrn_reflns_limit_l_max 19
_diffrn_reflns_limit_l_min -19
_diffrn_reflns_number 14429
_diffrn_reflns_theta_full 0.00
_diffrn_reflns_theta_max 23.27
_diffrn_reflns_theta_min 1.48
_exptl_absorpt_coefficient_mu 8.198
_exptl_absorpt_correction_T_max 1.000
_exptl_absorpt_correction_T_min 0.766
_exptl_absorpt_correction_type multi-scan
_exptl_absorpt_process_details SADABS
_exptl_crystal_colour 'dark red'
_exptl_crystal_density_diffrn 2.377
_exptl_crystal_density_meas ?
_exptl_crystal_density_method 'not measured'
_exptl_crystal_description prismatic
_exptl_crystal_F_000 1468
_exptl_crystal_size_max 0.24
_exptl_crystal_size_mid 0.16
_exptl_crystal_size_min 0.12
_refine_diff_density_max 0.795
_refine_diff_density_min -0.770
_refine_diff_density_rms 0.108
_refine_ls_extinction_method none
_refine_ls_goodness_of_fit_ref 1.015
_refine_ls_hydrogen_treatment constr
_refine_ls_matrix_type full
_refine_ls_number_parameters 541
_refine_ls_number_reflns 6362
_refine_ls_number_restraints 0
_refine_ls_restrained_S_all 1.015
_refine_ls_R_factor_all 0.0231
_refine_ls_R_factor_gt 0.0205
_refine_ls_shift/su_max 0.003
_refine_ls_shift/su_mean 0.000
_refine_ls_structure_factor_coef Fsqd
_refine_ls_weighting_details 'calc w=1/[\s^2^(Fo^2^)+(0.0166P)^2^+0.0000P] where P=(Fo^2^+2Fc^2^)/3'
_refine_ls_weighting_scheme calc
_refine_ls_wR_factor_gt 0.0417
_refine_ls_wR_factor_ref 0.0424
_reflns_number_gt 5883
_reflns_number_total 6362
_reflns_threshold_expression >2sigma(I)
_cod_data_source_file om0508029si20050916_072141.cif
_cod_data_source_block complex4
_cod_depositor_comments
;
The following automatic conversions were performed:
'_atom_site_symetry_multiplicity' tag replaced with
'_atom_site_symmetry_multiplicity'.

Automatic conversion script
Id: cif_correct_tags 1440 2010-10-19 06:21:57Z saulius 

The following automatic conversions were performed:

'_exptl_crystal_density_meas' value 'not measured' was changed to '?'
- the value is perceived as not measured.

Automatic conversion script
Id: cif_fix_values 3008 2015-01-20 13:52:24Z robertas 
;
_cod_original_cell_volume 2217.9(5)
_cod_original_sg_symbol_H-M P-1
_cod_database_code 4074693

loop_
_symmetry_equiv_pos_as_xyz
'x, y, z'
'-x, -y, -z'

loop_
_atom_site_label
_atom_site_type_symbol
_atom_site_fract_x
_atom_site_fract_y
_atom_site_fract_z
_atom_site_U_iso_or_equiv
_atom_site_adp_type
_atom_site_occupancy
_atom_site_symmetry_multiplicity
_atom_site_calc_flag
_atom_site_refinement_flags
Pt1 Pt 1.888600(19) 0.314860(13) 0.272210(10) 0.01137(6) Uani 1 1 d .
Pt2 Pt 1.831953(19) 0.137889(13) 0.283349(10) 0.01224(6) Uani 1 1 d .
I1 I 1.71342(3) 0.04454(2) 0.197091(17) 0.01843(8) Uani 1 1 d .
I2 I 1.84546(3) -0.00505(2) 0.388819(17) 0.01865(8) Uani 1 1 d .
P1 P 1.84408(13) 0.23599(9) 0.17648(7) 0.0133(3) Uani 1 1 d .
P2 P 1.90711(13) 0.20680(9) 0.37524(6) 0.0124(3) Uani 1 1 d .
F2 F 1.5837(3) 0.47123(18) 0.26287(14) 0.0213(6) Uani 1 1 d .
F3 F 1.5012(3) 0.63687(19) 0.17915(16) 0.0306(7) Uani 1 1 d .
F4 F 1.7072(3) 0.69423(19) 0.07014(15) 0.0311(7) Uani 1 1 d .
F5 F 1.9960(3) 0.58184(19) 0.04432(14) 0.0248(7) Uani 1 1 d .
F6 F 2.0799(3) 0.41668(18) 0.12782(14) 0.0211(6) Uani 1 1 d .
F8 F 1.7471(3) 0.50840(18) 0.37588(14) 0.0209(6) Uani 1 1 d .
F9 F 1.8809(3) 0.61227(19) 0.44628(15) 0.0273(7) Uani 1 1 d .
F10 F 2.1869(3) 0.5627(2) 0.43916(15) 0.0304(7) Uani 1 1 d .
F11 F 2.3577(3) 0.4044(2) 0.35991(15) 0.0294(7) Uani 1 1 d .
F12 F 2.2259(3) 0.29810(18) 0.29060(14) 0.0199(6) Uani 1 1 d .
C1 C 1.8365(5) 0.4383(3) 0.1994(2) 0.0123(10) Uani 1 1 d .
C2 C 1.6898(5) 0.4967(3) 0.2085(2) 0.0155(11) Uani 1 1 d .
C3 C 1.6465(5) 0.5813(3) 0.1667(3) 0.0194(12) Uani 1 1 d .
C4 C 1.7479(5) 0.6110(3) 0.1108(3) 0.0189(11) Uani 1 1 d .
C5 C 1.8937(5) 0.5546(3) 0.0987(2) 0.0173(11) Uani 1 1 d .
C6 C 1.9349(5) 0.4696(3) 0.1421(2) 0.0145(11) Uani 1 1 d .
C7 C 1.9805(5) 0.3979(3) 0.3310(2) 0.0127(10) Uani 1 1 d .
C8 C 1.9005(5) 0.4791(3) 0.3711(3) 0.0172(11) Uani 1 1 d .
C9 C 1.9661(6) 0.5345(3) 0.4071(3) 0.0199(12) Uani 1 1 d .
C10 C 2.1202(6) 0.5098(4) 0.4036(3) 0.0213(12) Uani 1 1 d .
C11 C 2.2061(5) 0.4302(4) 0.3633(3) 0.0191(11) Uani 1 1 d .
C12 C 2.1356(5) 0.3764(3) 0.3288(3) 0.0160(11) Uani 1 1 d .
C13 C 1.6859(5) 0.2920(3) 0.1275(2) 0.0137(11) Uani 1 1 d .
C14 C 1.5418(5) 0.3064(3) 0.1696(3) 0.0202(12) Uani 1 1 d .
H14 H 1.5285 0.2820 0.2215 0.024 Uiso 1 1 calc R
C15 C 1.4187(6) 0.3562(4) 0.1352(3) 0.0261(13) Uani 1 1 d .
H15 H 1.3200 0.3669 0.1638 0.031 Uiso 1 1 calc R
C16 C 1.4377(6) 0.3908(4) 0.0595(3) 0.0250(12) Uani 1 1 d .
H16 H 1.3521 0.4247 0.0360 0.030 Uiso 1 1 calc R
C17 C 1.5809(6) 0.3763(3) 0.0180(3) 0.0247(12) Uani 1 1 d .
H17 H 1.5937 0.4000 -0.0342 0.030 Uiso 1 1 calc R
C18 C 1.7049(5) 0.3278(3) 0.0518(3) 0.0203(12) Uani 1 1 d .
H18 H 1.8035 0.3188 0.0234 0.024 Uiso 1 1 calc R
C19 C 2.0072(5) 0.1874(3) 0.1081(2) 0.0140(11) Uani 1 1 d .
C20 C 2.1496(5) 0.1891(3) 0.1229(3) 0.0174(11) Uani 1 1 d .
H20 H 2.1583 0.2199 0.1671 0.021 Uiso 1 1 calc R
C21 C 2.2770(5) 0.1464(3) 0.0736(3) 0.0218(12) Uani 1 1 d .
H21 H 2.3738 0.1474 0.0839 0.026 Uiso 1 1 calc R
C22 C 2.2651(6) 0.1021(4) 0.0093(3) 0.0257(13) Uani 1 1 d .
H22 H 2.3534 0.0741 -0.0253 0.031 Uiso 1 1 calc R
C23 C 2.1242(6) 0.0983(3) -0.0053(3) 0.0232(12) Uani 1 1 d .
H23 H 2.1168 0.0663 -0.0491 0.028 Uiso 1 1 calc R
C24 C 1.9951(5) 0.1409(3) 0.0437(3) 0.0191(11) Uani 1 1 d .
H24 H 1.8988 0.1385 0.0336 0.023 Uiso 1 1 calc R
C25 C 1.7677(5) 0.2427(3) 0.4582(2) 0.0135(11) Uani 1 1 d .
C26 C 1.6436(5) 0.3229(3) 0.4503(3) 0.0167(11) Uani 1 1 d .
H26 H 1.6358 0.3584 0.4023 0.020 Uiso 1 1 calc R
C27 C 1.5338(5) 0.3494(4) 0.5127(3) 0.0235(12) Uani 1 1 d .
H27 H 1.4494 0.4034 0.5078 0.028 Uiso 1 1 calc R
C28 C 1.5449(5) 0.2980(4) 0.5828(3) 0.0257(13) Uani 1 1 d .
H28 H 1.4700 0.3181 0.6262 0.031 Uiso 1 1 calc R
C29 C 1.6644(5) 0.2180(4) 0.5897(3) 0.0251(13) Uani 1 1 d .
H29 H 1.6692 0.1816 0.6375 0.030 Uiso 1 1 calc R
C30 C 1.7775(5) 0.1896(3) 0.5283(2) 0.0164(11) Uani 1 1 d .
H30 H 1.8606 0.1348 0.5337 0.020 Uiso 1 1 calc R
C31 C 2.0892(5) 0.1592(3) 0.4047(2) 0.0141(11) Uani 1 1 d .
C32 C 2.1270(5) 0.2042(3) 0.4632(2) 0.0168(11) Uani 1 1 d .
H32 H 2.0513 0.2514 0.4927 0.020 Uiso 1 1 calc R
C33 C 2.2737(5) 0.1803(3) 0.4782(3) 0.0203(12) Uani 1 1 d .
H33 H 2.2991 0.2113 0.5178 0.024 Uiso 1 1 calc R
C34 C 2.3835(5) 0.1115(4) 0.4358(3) 0.0250(13) Uani 1 1 d .
H34 H 2.4848 0.0954 0.4463 0.030 Uiso 1 1 calc R
C35 C 2.3475(5) 0.0661(4) 0.3785(3) 0.0234(12) Uani 1 1 d .
H35 H 2.4239 0.0181 0.3500 0.028 Uiso 1 1 calc R
C36 C 2.2008(5) 0.0895(3) 0.3618(3) 0.0185(11) Uani 1 1 d .
H36 H 2.1765 0.0586 0.3217 0.022 Uiso 1 1 calc R
C37 C 1.9530(6) 0.7716(4) 0.2477(3) 0.0290(13) Uani 1 1 d .
H37 H 1.9213 0.8442 0.2458 0.035 Uiso 1 1 calc R
Cl1 Cl 2.0277(2) 0.73315(12) 0.15464(8) 0.0531(5) Uani 1 1 d .
Cl2 Cl 1.79351(17) 0.72891(12) 0.28286(9) 0.0493(4) Uani 1 1 d .
Cl3 Cl 2.08961(15) 0.73216(10) 0.30963(8) 0.0354(3) Uani 1 1 d .
C38 C 1.3169(5) -0.1398(4) 0.1589(3) 0.0268(13) Uani 1 1 d .
H38 H 1.3070 -0.2038 0.1833 0.032 Uiso 1 1 calc R
Cl4 Cl 1.35789(15) -0.15151(10) 0.05857(8) 0.0348(3) Uani 1 1 d .
Cl5 Cl 1.14430(15) -0.05289(9) 0.18383(8) 0.0337(3) Uani 1 1 d .
Cl6 Cl 1.46280(16) -0.11024(12) 0.19451(8) 0.0442(4) Uani 1 1 d .

loop_
_atom_site_aniso_label
_atom_site_aniso_U_11
_atom_site_aniso_U_22
_atom_site_aniso_U_33
_atom_site_aniso_U_23
_atom_site_aniso_U_13
_atom_site_aniso_U_12
Pt1 0.01063(10) 0.01240(11) 0.01089(10) -0.00068(8) -0.00151(7) -0.00270(8)
Pt2 0.01222(10) 0.01287(11) 0.01173(10) -0.00074(8) -0.00143(8) -0.00361(8)
I1 0.02103(18) 0.01932(18) 0.01790(17) -0.00313(14) -0.00412(14) -0.00880(14)
I2 0.02225(18) 0.01626(18) 0.01744(17) 0.00332(14) -0.00323(14) -0.00606(14)
P1 0.0132(7) 0.0148(7) 0.0119(6) -0.0011(5) -0.0016(5) -0.0038(5)
P2 0.0120(6) 0.0133(7) 0.0112(6) -0.0006(5) -0.0020(5) -0.0022(5)
F2 0.0119(14) 0.0241(16) 0.0251(15) 0.0016(13) 0.0034(12) -0.0045(12)
F3 0.0185(16) 0.0232(17) 0.0427(18) 0.0044(14) -0.0062(14) 0.0063(13)
F4 0.0401(18) 0.0192(17) 0.0311(17) 0.0096(14) -0.0097(14) -0.0036(14)
F5 0.0323(17) 0.0248(16) 0.0183(15) 0.0027(13) 0.0028(13) -0.0143(14)
F6 0.0125(15) 0.0240(16) 0.0237(15) 0.0022(13) 0.0015(12) -0.0028(13)
F8 0.0173(15) 0.0190(15) 0.0259(15) -0.0052(13) -0.0029(12) -0.0026(12)
F9 0.0411(18) 0.0193(16) 0.0230(15) -0.0087(13) -0.0037(14) -0.0086(14)
F10 0.0416(18) 0.0362(18) 0.0262(16) -0.0027(14) -0.0144(14) -0.0255(15)
F11 0.0182(16) 0.0432(19) 0.0313(17) 0.0034(15) -0.0080(13) -0.0145(14)
F12 0.0122(14) 0.0233(16) 0.0221(15) -0.0020(13) -0.0001(12) -0.0024(12)
C1 0.019(3) 0.007(2) 0.012(2) 0.003(2) -0.008(2) -0.003(2)
C2 0.015(3) 0.018(3) 0.015(3) 0.001(2) -0.002(2) -0.007(2)
C3 0.016(3) 0.017(3) 0.025(3) -0.003(2) -0.008(2) -0.001(2)
C4 0.027(3) 0.006(3) 0.023(3) 0.005(2) -0.011(2) -0.001(2)
C5 0.022(3) 0.023(3) 0.011(2) -0.001(2) -0.002(2) -0.013(2)
C6 0.012(3) 0.017(3) 0.015(3) -0.005(2) -0.005(2) -0.001(2)
C7 0.017(3) 0.011(3) 0.012(2) 0.005(2) -0.003(2) -0.007(2)
C8 0.015(3) 0.021(3) 0.016(3) 0.004(2) -0.003(2) -0.005(2)
C9 0.032(3) 0.018(3) 0.012(3) -0.002(2) -0.002(2) -0.011(2)
C10 0.032(3) 0.026(3) 0.016(3) 0.003(2) -0.009(2) -0.020(3)
C11 0.015(3) 0.028(3) 0.016(3) 0.003(2) -0.007(2) -0.007(2)
C12 0.017(3) 0.015(3) 0.015(3) 0.001(2) -0.002(2) -0.003(2)
C13 0.019(3) 0.012(3) 0.013(3) -0.001(2) -0.007(2) -0.008(2)
C14 0.017(3) 0.021(3) 0.022(3) 0.002(2) -0.007(2) -0.003(2)
C15 0.018(3) 0.028(3) 0.032(3) 0.002(3) -0.007(2) -0.004(2)
C16 0.019(3) 0.024(3) 0.034(3) 0.002(3) -0.016(2) -0.003(2)
C17 0.039(3) 0.023(3) 0.015(3) 0.001(2) -0.012(2) -0.008(3)
C18 0.019(3) 0.022(3) 0.020(3) -0.001(2) -0.002(2) -0.006(2)
C19 0.015(3) 0.012(3) 0.014(2) 0.000(2) 0.000(2) -0.001(2)
C20 0.015(3) 0.020(3) 0.017(3) -0.004(2) 0.003(2) -0.005(2)
C21 0.015(3) 0.018(3) 0.031(3) -0.002(2) 0.002(2) -0.006(2)
C22 0.021(3) 0.024(3) 0.025(3) 0.001(2) 0.011(2) -0.002(2)
C23 0.031(3) 0.018(3) 0.017(3) -0.008(2) 0.007(2) -0.003(2)
C24 0.021(3) 0.016(3) 0.020(3) -0.001(2) -0.006(2) -0.004(2)
C25 0.013(3) 0.019(3) 0.013(2) -0.003(2) -0.004(2) -0.009(2)
C26 0.014(3) 0.021(3) 0.016(3) 0.002(2) -0.005(2) -0.004(2)
C27 0.014(3) 0.031(3) 0.023(3) -0.004(2) -0.002(2) -0.002(2)
C28 0.015(3) 0.044(4) 0.019(3) -0.011(3) 0.007(2) -0.012(3)
C29 0.026(3) 0.037(3) 0.015(3) 0.002(2) 0.000(2) -0.014(3)
C30 0.013(3) 0.022(3) 0.016(3) -0.002(2) -0.006(2) -0.004(2)
C31 0.012(3) 0.016(3) 0.014(2) 0.001(2) -0.001(2) -0.005(2)
C32 0.015(3) 0.017(3) 0.015(3) -0.002(2) 0.001(2) -0.001(2)
C33 0.020(3) 0.023(3) 0.023(3) 0.002(2) -0.011(2) -0.011(2)
C34 0.011(3) 0.034(3) 0.030(3) 0.007(3) -0.004(2) -0.007(2)
C35 0.016(3) 0.026(3) 0.022(3) 0.000(2) 0.002(2) 0.000(2)
C36 0.017(3) 0.022(3) 0.016(3) -0.004(2) 0.000(2) -0.004(2)
C37 0.034(3) 0.030(3) 0.025(3) 0.004(3) -0.011(3) -0.010(3)
Cl1 0.0786(12) 0.0664(12) 0.0299(8) -0.0086(8) -0.0034(8) -0.0461(10)
Cl2 0.0391(9) 0.0639(11) 0.0545(10) 0.0197(9) -0.0164(8) -0.0305(8)
Cl3 0.0355(8) 0.0375(9) 0.0385(8) 0.0103(7) -0.0168(7) -0.0155(7)
C38 0.019(3) 0.028(3) 0.034(3) -0.005(3) -0.004(2) -0.006(2)
Cl4 0.0283(8) 0.0416(9) 0.0341(8) -0.0137(7) -0.0040(6) -0.0053(7)
Cl5 0.0275(8) 0.0252(8) 0.0428(8) -0.0026(7) 0.0060(6) -0.0038(6)
Cl6 0.0342(8) 0.0708(11) 0.0358(8) -0.0073(8) -0.0074(7) -0.0247(8)

loop_
_atom_type_symbol
_atom_type_description
_atom_type_scat_dispersion_real
_atom_type_scat_dispersion_imag
_atom_type_scat_source
C C 0.0033 0.0016 'International Tables Vol C Tables 4.2.6.8 and 6.1.1.4'
H H 0.0000 0.0000 'International Tables Vol C Tables 4.2.6.8 and 6.1.1.4'
F F 0.0171 0.0103 'International Tables Vol C Tables 4.2.6.8 and 6.1.1.4'
P P 0.1023 0.0942 'International Tables Vol C Tables 4.2.6.8 and 6.1.1.4'
Cl Cl 0.1484 0.1585 'International Tables Vol C Tables 4.2.6.8 and 6.1.1.4'
I I -0.4742 1.8119 'International Tables Vol C Tables 4.2.6.8 and 6.1.1.4'
Pt Pt -1.7033 8.3905 'International Tables Vol C Tables 4.2.6.8 and 6.1.1.4'

loop_
_geom_angle_atom_site_label_1
_geom_angle_atom_site_label_2
_geom_angle_atom_site_label_3
_geom_angle
C7 Pt1 C1 84.86(17)
C7 Pt1 P1 161.20(12)
C1 Pt1 P1 85.15(12)
C7 Pt1 P2 87.52(12)
C1 Pt1 P2 165.11(12)
P1 Pt1 P2 105.50(4)
C7 Pt1 Pt2 139.97(12)
C1 Pt1 Pt2 134.98(12)
P1 Pt1 Pt2 53.07(3)
P2 Pt1 Pt2 52.89(3)
P2 Pt2 P1 106.24(4)
P2 Pt2 I2 81.99(3)
P1 Pt2 I2 168.37(3)
P2 Pt2 I1 169.46(3)
P1 Pt2 I1 83.00(3)
I2 Pt2 I1 89.651(14)
P2 Pt2 Pt1 53.65(3)
P1 Pt2 Pt1 53.04(3)
I2 Pt2 Pt1 135.638(11)
I1 Pt2 Pt1 134.473(11)
C19 P1 C13 110.1(2)
C19 P1 Pt1 114.51(16)
C13 P1 Pt1 118.81(15)
C19 P1 Pt2 111.65(15)
C13 P1 Pt2 123.85(15)
Pt1 P1 Pt2 73.89(4)
C31 P2 C25 109.6(2)
C31 P2 Pt2 121.88(15)
C25 P2 Pt2 115.26(15)
C31 P2 Pt1 117.55(15)
C25 P2 Pt1 115.19(16)
Pt2 P2 Pt1 73.46(4)
C6 C1 C2 115.1(4)
C6 C1 Pt1 126.5(3)
C2 C1 Pt1 118.4(3)
F2 C2 C3 117.6(4)
F2 C2 C1 119.5(4)
C3 C2 C1 122.8(4)
F3 C3 C2 120.4(4)
F3 C3 C4 119.1(4)
C2 C3 C4 120.5(4)
F4 C4 C5 120.3(4)
F4 C4 C3 121.0(4)
C5 C4 C3 118.7(4)
F5 C5 C4 120.1(4)
F5 C5 C6 120.2(4)
C4 C5 C6 119.7(4)
F6 C6 C1 119.6(4)
F6 C6 C5 117.3(4)
C1 C6 C5 123.1(4)
C8 C7 C12 114.5(4)
C8 C7 Pt1 125.5(3)
C12 C7 Pt1 119.9(3)
F8 C8 C9 116.5(4)
F8 C8 C7 119.7(4)
C9 C8 C7 123.8(4)
F9 C9 C8 120.8(4)
F9 C9 C10 119.8(4)
C8 C9 C10 119.5(4)
F10 C10 C9 120.4(4)
F10 C10 C11 120.3(4)
C9 C10 C11 119.2(4)
F11 C11 C12 120.6(4)
F11 C11 C10 120.0(4)
C12 C11 C10 119.3(4)
F12 C12 C11 116.7(4)
F12 C12 C7 119.6(4)
C11 C12 C7 123.6(4)
C18 C13 C14 120.2(4)
C18 C13 P1 121.6(4)
C14 C13 P1 118.0(3)
C15 C14 C13 119.3(4)
C14 C15 C16 120.4(5)
C17 C16 C15 120.1(5)
C18 C17 C16 120.1(5)
C17 C18 C13 119.8(4)
C24 C19 C20 119.7(4)
C24 C19 P1 120.8(4)
C20 C19 P1 119.3(3)
C21 C20 C19 120.1(4)
C20 C21 C22 120.3(5)
C21 C22 C23 120.2(4)
C24 C23 C22 120.2(5)
C23 C24 C19 119.5(5)
C30 C25 C26 120.3(4)
C30 C25 P2 121.0(3)
C26 C25 P2 118.6(3)
C27 C26 C25 119.2(4)
C26 C27 C28 120.6(5)
C29 C28 C27 120.0(4)
C28 C29 C30 121.0(5)
C29 C30 C25 118.9(4)
C32 C31 C36 119.7(4)
C32 C31 P2 118.8(3)
C36 C31 P2 120.6(3)
C33 C32 C31 120.1(4)
C34 C33 C32 120.1(4)
C35 C34 C33 120.3(5)
C34 C35 C36 120.7(4)
C35 C36 C31 119.1(4)
Cl1 C37 Cl3 110.6(3)
Cl1 C37 Cl2 110.6(3)
Cl3 C37 Cl2 110.3(3)
Cl6 C38 Cl4 111.1(3)
Cl6 C38 Cl5 110.7(3)
Cl4 C38 Cl5 110.8(3)

loop_
_geom_bond_atom_site_label_1
_geom_bond_atom_site_label_2
_geom_bond_distance
Pt1 C7 2.065(4)
Pt1 C1 2.086(4)
Pt1 P1 2.2542(12)
Pt1 P2 2.2772(12)
Pt1 Pt2 2.7101(4)
Pt2 P2 2.2547(12)
Pt2 P1 2.2548(12)
Pt2 I2 2.6334(4)
Pt2 I1 2.6437(4)
P1 C19 1.788(4)
P1 C13 1.789(5)
P2 C31 1.788(5)
P2 C25 1.793(4)
F2 C2 1.359(5)
F3 C3 1.360(5)
F4 C4 1.332(5)
F5 C5 1.346(5)
F6 C6 1.349(5)
F8 C8 1.362(5)
F9 C9 1.346(5)
F10 C10 1.345(5)
F11 C11 1.349(5)
F12 C12 1.357(5)
C1 C6 1.376(6)
C1 C2 1.384(6)
C2 C3 1.360(6)
C3 C4 1.371(6)
C4 C5 1.368(6)
C5 C6 1.377(6)
C7 C8 1.377(6)
C7 C12 1.384(6)
C8 C9 1.369(6)
C9 C10 1.371(7)
C10 C11 1.375(6)
C11 C12 1.370(6)
C13 C18 1.386(6)
C13 C14 1.391(6)
C14 C15 1.375(6)
C15 C16 1.381(7)
C16 C17 1.380(7)
C17 C18 1.372(6)
C19 C24 1.396(6)
C19 C20 1.397(6)
C20 C21 1.374(6)
C21 C22 1.375(7)
C22 C23 1.391(7)
C23 C24 1.380(6)
C25 C30 1.395(6)
C25 C26 1.405(6)
C26 C27 1.372(6)
C27 C28 1.384(7)
C28 C29 1.374(7)
C29 C30 1.380(6)
C31 C32 1.395(6)
C31 C36 1.396(6)
C32 C33 1.376(6)
C33 C34 1.376(6)
C34 C35 1.376(7)
C35 C36 1.386(6)
C37 Cl1 1.741(5)
C37 Cl3 1.753(5)
C37 Cl2 1.755(5)
C38 Cl6 1.745(5)
C38 Cl4 1.754(5)
C38 Cl5 1.757(5)
